data_7063975
loop_
_publ_author_name
'Enamullah, Mohammed'
'Haque, Imdadul'
'Abdullah, Galib'
'Sourav, Fahad Hossain'
'Jhumur, Nisat Taslum'
'Islam, Mohammad Khairul'
'Haj Hassani Sohi, Takin'
'Ferber, Peter'
'Janiak, Christoph'

_publ_section_title
;
 Dinuclear vs. mononuclear copper(ii) complexes with
 nitrophenylimino-benzylal- vs. -naphthylal-based Schiff base ligands
;
_journal_issue 39
_journal_name_full 'New Journal of Chemistry'
_journal_page_first 17106
_journal_page_last 17123
_journal_paper_doi 10.1039/D5NJ02584B
_journal_volume 49
_journal_year 2025
_chemical_formula_moiety 'C36 H26 Cu N4 O6'
_chemical_formula_sum 'C36 H26 Cu N4 O6'
_chemical_formula_weight 674.15
_chemical_name_systematic bis{1-((Z)-(4-methyl-2-nitro-phenylimino)methyl))naphthalen-2-olato-\k^2^N,O}copper(II)
_space_group_crystal_system monoclinic
_space_group_IT_number 14
_space_group_name_Hall '-P 2yn'
_space_group_name_H-M_alt 'P 1 21/n 1'
_atom_sites_solution_hydrogens geom
_atom_sites_solution_primary dual
_audit_creation_date 2023-11-06
_audit_creation_method
;
Olex2 1.5-ac5-024
(compiled 2022.04.12 svn.rca3783a0 for Rigaku Oxford Diffraction, GUI svn.r6498)
;
_audit_update_record
;
2025-06-12 deposited with the CCDC.	2025-08-25 downloaded from the CCDC.
;
_cell_angle_alpha 90
_cell_angle_beta 108.211(3)
_cell_angle_gamma 90
_cell_formula_units_Z 2
_cell_length_a 10.6103(2)
_cell_length_b 11.1734(2)
_cell_length_c 12.9695(3)
_cell_measurement_reflns_used 5516
_cell_measurement_temperature 299.17(10)
_cell_measurement_theta_max 76.2040
_cell_measurement_theta_min 4.7050
_cell_volume 1460.56(6)
_computing_cell_refinement 'CrysAlisPro 1.171.42.94a (Rigaku OD, 2023)'
_computing_data_collection 'CrysAlisPro 1.171.42.94a (Rigaku OD, 2023)'
_computing_data_reduction 'CrysAlisPro 1.171.42.94a (Rigaku OD, 2023)'
_computing_molecular_graphics 'Olex2 1.5-ac5-024 (Dolomanov et al., 2009)'
_computing_publication_material 'Olex2 1.5-ac5-024 (Dolomanov et al., 2009)'
_computing_structure_refinement 'XL  (Sheldrick, 2008)'
_computing_structure_solution 'SHELXT 2014/5 (Sheldrick, 2014)'
_diffrn_ambient_environment air
_diffrn_ambient_temperature 299.17(10)
_diffrn_detector 'Hybrid Pixel Array Detector'
_diffrn_detector_area_resol_mean 10.0000
_diffrn_detector_type HyPix
_diffrn_measured_fraction_theta_full 0.984
_diffrn_measured_fraction_theta_max 0.931
_diffrn_measurement_details
;
List of Runs (angles in degrees, time in seconds):

  # Type    Start    End  Width  t~exp~   \w     \q     \k     \f   Frames
#--------------------------------------------------------------------------
  1  \w   -103.00 -77.00   0.50    0.10    --  -84.25  77.00-150.00   52
  2  \w    -51.00 -26.00   0.50    0.10    --  -84.25  77.00-150.00   50
  3  \w    -48.00 -12.00   0.50    0.10    --  -84.25  38.00-120.00   72
  4  \w    -40.00 -15.00   0.50    0.10    --  -84.25  38.00-150.00   50
  5  \w    -46.00 -21.00   0.50    0.10    --  -84.25  38.00 -90.00   50
  6  \w    -48.00 -16.00   0.50    0.10    --  -84.25  38.00  90.00   64
  7  \w    -40.00 -15.00   0.50    0.10    --  -84.25  38.00 120.00   50
  8  \w    -39.00 -14.00   0.50    0.10    --  -84.25  29.00 119.00   50
  9  \w    -39.00  24.00   0.50    0.05    --  -48.16  29.00 119.00  126
 10  \w    -80.00 -54.00   0.50    0.05    --  -48.16 -29.00 -41.00   52
 11  \w   -132.00 -73.00   0.50    0.10    --  -84.25 -29.00 -41.00  118
 12  \w    -30.00  25.00   0.50    0.05    --  -48.16  19.00-120.00  110
 13  \w    -30.00  26.00   0.50    0.05    --  -48.16  19.00-180.00  112
 14  \w    -86.00 -27.00   0.50    0.10    --  -84.25 125.00-150.00  118
 15  \w     -4.00  22.00   0.50    0.05    --   48.16 -29.00 -41.00   52
 16  \w     34.00  81.00   0.50    0.10    --  105.75 -77.00-150.00   94
 17  \w     34.00  61.00   0.50    0.10    --  105.75 -57.00 -60.00   54
 18  \w     36.00  61.00   0.50    0.10    --  105.75 -57.00-120.00   50
 19  \w     34.00  59.00   0.50    0.10    --  105.75 -57.00 -30.00   50
 20  \w     35.00  60.00   0.50    0.10    --  105.75 -57.00 -90.00   50
 21  \w     35.00  75.00   0.50    0.10    --  105.75 -77.00   0.00   80
 22  \w     34.00  60.00   0.50    0.10    --  105.75 -57.00   0.00   52
 23  \w     34.00  59.00   0.50    0.10    --  105.75 -57.00  30.00   50
 24  \w     34.00  59.00   0.50    0.10    --  105.75 -57.00  90.00   50
 25  \w     34.00  59.00   0.50    0.10    --  105.75 -57.00 120.00   50
 26  \w     36.00  61.00   0.50    0.10    --  105.75 -57.00 150.00   50
 27  \w     94.00 159.00   0.50    0.10    --  105.75  29.00 119.00  130
 28  \w     56.00  81.00   0.50    0.05    --   48.16  29.00 119.00   50
 29  \w    140.00 166.00   0.50    0.10    --  105.75  38.00-150.00   52
 30  \w    107.00 132.00   0.50    0.10    --  105.75  38.00-150.00   50
 31  \w     39.00  65.00   0.50    0.10    --  105.75 -99.00-180.00   52
 32  \w     70.00  98.00   0.50    0.10    --  105.75 -99.00-180.00   56
 33  \w     95.00 120.00   0.50    0.05    --   48.16-178.00-150.00   50
;
_diffrn_measurement_device 'four-circle diffractometer'
_diffrn_measurement_device_type 'XtaLAB Synergy, Dualflex, HyPix'
_diffrn_measurement_method '\w scans'
_diffrn_orient_matrix_type 'CrysAlisPro convention (1999,Acta A55,543-557)'
_diffrn_orient_matrix_UB_11 -0.1446024000
_diffrn_orient_matrix_UB_12 0.0368555000
_diffrn_orient_matrix_UB_13 -0.0153502000
_diffrn_orient_matrix_UB_21 -0.0179560000
_diffrn_orient_matrix_UB_22 0.0329359000
_diffrn_orient_matrix_UB_23 -0.1191036000
_diffrn_orient_matrix_UB_31 -0.0460502000
_diffrn_orient_matrix_UB_32 -0.1287113000
_diffrn_orient_matrix_UB_33 -0.0349169000
_diffrn_radiation_monochromator mirror
_diffrn_radiation_probe x-ray
_diffrn_radiation_type 'Cu K\a'
_diffrn_radiation_wavelength 1.54184
_diffrn_reflns_av_R_equivalents 0.0363
_diffrn_reflns_av_unetI/netI 0.0293
_diffrn_reflns_Laue_measured_fraction_full 0.984
_diffrn_reflns_Laue_measured_fraction_max 0.931
_diffrn_reflns_limit_h_max 12
_diffrn_reflns_limit_h_min -13
_diffrn_reflns_limit_k_max 10
_diffrn_reflns_limit_k_min -13
_diffrn_reflns_limit_l_max 16
_diffrn_reflns_limit_l_min -16
_diffrn_reflns_number 11345
_diffrn_reflns_point_group_measured_fraction_full 0.984
_diffrn_reflns_point_group_measured_fraction_max 0.931
_diffrn_reflns_theta_full 67.684
_diffrn_reflns_theta_max 76.442
_diffrn_reflns_theta_min 4.721
_diffrn_source 'micro-focus sealed X-ray tube'
_diffrn_source_type 'PhotonJet (Cu) X-ray Source'
_exptl_absorpt_coefficient_mu 1.539
_exptl_absorpt_correction_T_max 1.000
_exptl_absorpt_correction_T_min 0.722
_exptl_absorpt_correction_type gaussian
_exptl_absorpt_process_details
;
CrysAlisPro 1.171.42.94a (Rigaku Oxford Diffraction, 2023)
Numerical absorption correction based on gaussian integration over
a multifaceted crystal model
Empirical absorption correction using spherical harmonics,
implemented in SCALE3 ABSPACK scaling algorithm.
;
_exptl_crystal_colour 'clear red'
_exptl_crystal_density_diffrn 1.533
_exptl_crystal_description block
_exptl_crystal_F_000 694
_exptl_crystal_recrystallization_method 'Re-crystallisation from solvent: CH2Cl2/methanol'
_exptl_crystal_size_max 0.16
_exptl_crystal_size_mid 0.12
_exptl_crystal_size_min 0.09
_refine_diff_density_max 0.259
_refine_diff_density_min -0.386
_refine_diff_density_rms 0.049
_refine_ls_extinction_method none
_refine_ls_goodness_of_fit_ref 1.064
_refine_ls_hydrogen_treatment constr
_refine_ls_matrix_type full
_refine_ls_number_parameters 215
_refine_ls_number_reflns 2858
_refine_ls_number_restraints 0
_refine_ls_restrained_S_all 1.064
_refine_ls_R_factor_all 0.0414
_refine_ls_R_factor_gt 0.0360
_refine_ls_shift/su_max 0.000
_refine_ls_shift/su_mean 0.000
_refine_ls_structure_factor_coef Fsqd
_refine_ls_weighting_details 'w=1/[\s^2^(Fo^2^)+(0.0518P)^2^+0.4689P] where P=(Fo^2^+2Fc^2^)/3'
_refine_ls_weighting_scheme calc
_refine_ls_wR_factor_gt 0.0982
_refine_ls_wR_factor_ref 0.1031
_reflns_Friedel_coverage 0.000
_reflns_number_gt 2460
_reflns_number_total 2858
_reflns_threshold_expression 'I > 2\s(I)'
_cod_data_source_file d5nj02584b2.cif
_cod_data_source_block enam_cul118r1(1)
_cod_depositor_comments 'Adding full bibliography for 7063972--7063976.cif.'
_cod_database_code 7063975
_shelx_shelxl_version_number 2017/1
_chemical_oxdiff_formula 'C36 H26 Cu N4 O6'
_shelx_space_group_comment
;
The symmetry employed for this shelxl refinement is uniquely defined
by the following loop, which should always be used as a source of
symmetry information in preference to the above space-group names.
They are only intended as comments.
;
_shelx_estimated_absorpt_t_max 0.874
_shelx_estimated_absorpt_t_min 0.791
_olex2_refinement_description
;
1. Fixed Uiso
 At 1.2 times of:
  All C(H) groups
 At 1.5 times of:
  All C(H,H,H) groups
2.a Aromatic/amide H refined with riding coordinates:
 C1(H1), C4(H4), C16(H16), C10(H10), C13(H13), C9(H9), C14(H14), C5(H5),
 C6(H6), C7(H7)
2.b Idealised Me refined as rotating group:
 C18(H18A,H18B,H18C)
;
_olex2_submission_special_instructions 'No special instructions were received'
_oxdiff_exptl_absorpt_empirical_details
;
Empirical correction (ABSPACK) includes:
- Absorption correction using spherical harmonics
- Frame scaling
;
_oxdiff_exptl_absorpt_empirical_full_max 1.385
_oxdiff_exptl_absorpt_empirical_full_min 0.839

loop_
_space_group_symop_operation_xyz
'x, y, z'
'-x+1/2, y+1/2, -z+1/2'
'-x, -y, -z'
'x-1/2, -y-1/2, z-1/2'

loop_
_atom_site_label
_atom_site_type_symbol
_atom_site_fract_x
_atom_site_fract_y
_atom_site_fract_z
_atom_site_U_iso_or_equiv
_atom_site_adp_type
_atom_site_occupancy
_atom_site_site_symmetry_order
_atom_site_calc_flag
_atom_site_refinement_flags_posn
_atom_site_refinement_flags_adp
_atom_site_refinement_flags_occupancy
_atom_site_disorder_assembly
_atom_site_disorder_group
Cu1 Cu 1.000000 0.500000 0.500000 0.03499(15) Uani 1 2 d S . P . .
O1 O 1.06690(15) 0.47838(15) 0.65068(12) 0.0486(4) Uani 1 1 d . . . . .
N1 N 0.83104(15) 0.41660(14) 0.49626(13) 0.0348(4) Uani 1 1 d . . . . .
O3 O 0.89890(17) 0.23514(17) 0.38504(14) 0.0626(5) Uani 1 1 d . . . . .
N2 N 0.82941(17) 0.27970(17) 0.30070(15) 0.0455(4) Uani 1 1 d . . . . .
O2 O 0.84676(19) 0.2635(2) 0.21286(14) 0.0724(5) Uani 1 1 d . . . . .
C12 C 0.71953(17) 0.41467(17) 0.39876(15) 0.0340(4) Uani 1 1 d . . . . .
C2 C 0.89141(18) 0.37313(17) 0.69050(15) 0.0344(4) Uani 1 1 d . . . . .
C17 C 0.71911(18) 0.35670(18) 0.30363(16) 0.0359(4) Uani 1 1 d . . . . .
C1 C 0.80682(18) 0.37338(17) 0.58144(15) 0.0346(4) Uani 1 1 d . . . . .
H1 H 0.723896 0.338400 0.569264 0.042 Uiso 1 1 calc R U . . .
C3 C 0.84526(18) 0.31932(17) 0.77434(16) 0.0344(4) Uani 1 1 d . . . . .
C11 C 1.01580(18) 0.42997(17) 0.71968(16) 0.0365(4) Uani 1 1 d . . . . .
C4 C 0.7268(2) 0.25241(19) 0.75307(17) 0.0425(5) Uani 1 1 d . . . . .
H4 H 0.675968 0.238314 0.681474 0.051 Uiso 1 1 calc R U . . .
C16 C 0.6140(2) 0.36759(19) 0.20864(17) 0.0413(5) Uani 1 1 d . . . . .
H16 H 0.617584 0.328933 0.146124 0.050 Uiso 1 1 calc R U . . .
C10 C 1.0918(2) 0.4383(2) 0.83211(17) 0.0452(5) Uani 1 1 d . . . . .
H10 H 1.174541 0.475061 0.851750 0.054 Uiso 1 1 calc R U . . .
C8 C 0.92200(19) 0.33319(18) 0.88461(16) 0.0384(4) Uani 1 1 d . . . . .
C13 C 0.6072(2) 0.47955(19) 0.39535(18) 0.0434(5) Uani 1 1 d . . . . .
H13 H 0.603163 0.518078 0.457793 0.052 Uiso 1 1 calc R U . . .
C15 C 0.5037(2) 0.43519(19) 0.20554(18) 0.0443(5) Uani 1 1 d . . . . .
C9 C 1.0456(2) 0.3940(2) 0.91001(17) 0.0453(5) Uani 1 1 d . . . . .
H9 H 1.095961 0.403393 0.982411 0.054 Uiso 1 1 calc R U . . .
C14 C 0.5012(2) 0.4884(2) 0.3014(2) 0.0487(6) Uani 1 1 d . . . . .
H14 H 0.426257 0.530955 0.302443 0.058 Uiso 1 1 calc R U . . .
C5 C 0.6849(2) 0.2077(2) 0.8354(2) 0.0493(5) Uani 1 1 d . . . . .
H5 H 0.606310 0.164274 0.818727 0.059 Uiso 1 1 calc R U . . .
C6 C 0.7588(2) 0.2266(2) 0.94376(19) 0.0508(5) Uani 1 1 d . . . . .
H6 H 0.728363 0.198177 0.999071 0.061 Uiso 1 1 calc R U . . .
C7 C 0.8756(2) 0.2870(2) 0.96786(18) 0.0469(5) Uani 1 1 d . . . . .
H7 H 0.925853 0.298145 1.040083 0.056 Uiso 1 1 calc R U . . .
C18 C 0.3913(2) 0.4516(3) 0.1019(2) 0.0628(7) Uani 1 1 d . . . . .
H18A H 0.404272 0.524320 0.067109 0.094 Uiso 1 1 calc R U . . .
H18B H 0.309026 0.455927 0.117992 0.094 Uiso 1 1 calc R U . . .
H18C H 0.388827 0.385071 0.054499 0.094 Uiso 1 1 calc R U . . .

loop_
_atom_site_aniso_label
_atom_site_aniso_U_11
_atom_site_aniso_U_22
_atom_site_aniso_U_33
_atom_site_aniso_U_23
_atom_site_aniso_U_13
_atom_site_aniso_U_12
Cu1 0.0273(2) 0.0434(3) 0.0332(2) 0.00150(16) 0.00789(16) -0.00372(15)
O1 0.0353(7) 0.0705(10) 0.0369(8) 0.0074(7) 0.0070(6) -0.0163(7)
N1 0.0287(7) 0.0415(9) 0.0321(8) -0.0005(7) 0.0066(6) -0.0026(6)
O3 0.0582(10) 0.0747(12) 0.0548(10) 0.0126(9) 0.0175(8) 0.0265(9)
N2 0.0408(9) 0.0516(10) 0.0448(10) -0.0051(8) 0.0143(8) 0.0006(8)
O2 0.0678(12) 0.1020(15) 0.0494(10) -0.0168(10) 0.0211(9) 0.0201(10)
C12 0.0273(8) 0.0386(10) 0.0339(10) 0.0004(8) 0.0061(7) -0.0056(7)
C2 0.0311(9) 0.0355(10) 0.0355(10) 0.0021(8) 0.0088(8) -0.0002(7)
C17 0.0319(9) 0.0395(10) 0.0353(10) -0.0005(8) 0.0092(8) -0.0042(8)
C1 0.0286(9) 0.0384(10) 0.0364(10) -0.0008(8) 0.0094(8) -0.0043(7)
C3 0.0321(9) 0.0333(10) 0.0375(10) 0.0034(8) 0.0106(8) 0.0029(7)
C11 0.0317(9) 0.0402(10) 0.0351(10) 0.0049(8) 0.0070(8) -0.0023(8)
C4 0.0368(10) 0.0467(12) 0.0424(11) 0.0026(9) 0.0100(9) -0.0050(9)
C16 0.0414(11) 0.0440(11) 0.0354(10) -0.0023(8) 0.0075(8) -0.0064(9)
C10 0.0350(10) 0.0567(13) 0.0375(11) 0.0050(10) 0.0020(8) -0.0109(9)
C8 0.0379(10) 0.0402(11) 0.0359(10) 0.0066(8) 0.0097(8) 0.0034(8)
C13 0.0356(10) 0.0489(12) 0.0430(12) -0.0075(9) 0.0083(9) -0.0002(9)
C15 0.0359(10) 0.0435(12) 0.0444(12) 0.0039(9) -0.0008(9) -0.0070(9)
C9 0.0396(11) 0.0553(13) 0.0332(10) 0.0047(9) 0.0002(8) -0.0042(9)
C14 0.0327(10) 0.0490(13) 0.0569(14) -0.0045(10) 0.0031(10) 0.0053(9)
C5 0.0422(11) 0.0508(13) 0.0577(14) 0.0048(10) 0.0195(10) -0.0074(9)
C6 0.0508(12) 0.0571(14) 0.0494(13) 0.0145(11) 0.0227(10) -0.0007(10)
C7 0.0494(12) 0.0537(13) 0.0369(11) 0.0082(9) 0.0124(9) 0.0009(10)
C18 0.0487(13) 0.0692(16) 0.0535(15) 0.0025(13) -0.0086(11) -0.0026(12)

loop_
_atom_type_symbol
_atom_type_description
_atom_type_scat_dispersion_real
_atom_type_scat_dispersion_imag
_atom_type_scat_source
C C 0.0181 0.0091 'International Tables Vol C Tables 4.2.6.8 and 6.1.1.4'
H H 0.0000 0.0000 'International Tables Vol C Tables 4.2.6.8 and 6.1.1.4'
Cu Cu -1.9646 0.5888 'International Tables Vol C Tables 4.2.6.8 and 6.1.1.4'
N N 0.0311 0.0180 'International Tables Vol C Tables 4.2.6.8 and 6.1.1.4'
O O 0.0492 0.0322 'International Tables Vol C Tables 4.2.6.8 and 6.1.1.4'

loop_
_exptl_crystal_face_index_h
_exptl_crystal_face_index_k
_exptl_crystal_face_index_l
_exptl_crystal_face_perp_dist
-2 -1 2 0.0592
-1 1 2 0.0654
-1 -1 0 0.0535
-2 2 1 0.0417
1 2 1 0.0719
0 -1 0 0.0784
0 2 -1 0.0554
2 0 -1 0.0371
-2 0 1 0.0534
0 0 1 0.0873
0 -1 -1 0.0576
1 1 -2 0.0582
0 1 1 0.0576
0 -1 2 0.0905
-2 -2 -1 0.0512
-2 1 0 0.0403
-1 0 -2 0.0495
2 -1 0 0.0601
1 0 0 0.0537
2 -1 1 0.0587
-2 1 -1 0.0410

loop_
_geom_angle_atom_site_label_1
_geom_angle_atom_site_label_2
_geom_angle_atom_site_label_3
_geom_angle
_geom_angle_site_symmetry_1
_geom_angle_site_symmetry_3
_geom_angle_publ_flag
O1 Cu1 O1 180.00(9) . 3_766 ?
O1 Cu1 N1 90.56(6) . . ?
O1 Cu1 N1 89.45(6) . 3_766 ?
O1 Cu1 N1 89.44(6) 3_766 . ?
O1 Cu1 N1 90.56(6) 3_766 3_766 ?
N1 Cu1 N1 180.0 3_766 . ?
C11 O1 Cu1 131.89(13) . . ?
C12 N1 Cu1 120.78(12) . . ?
C1 N1 Cu1 124.26(12) . . ?
C1 N1 C12 114.48(15) . . ?
O3 N2 O2 123.42(19) . . ?
O3 N2 C17 118.81(18) . . ?
O2 N2 C17 117.77(18) . . ?
C17 C12 N1 124.10(17) . . ?
C13 C12 N1 118.97(18) . . ?
C13 C12 C17 116.83(18) . . ?
C1 C2 C3 119.35(17) . . ?
C11 C2 C1 121.04(17) . . ?
C11 C2 C3 119.50(17) . . ?
C12 C17 N2 121.05(17) . . ?
C16 C17 N2 117.21(18) . . ?
C16 C17 C12 121.73(18) . . ?
N1 C1 C2 127.97(17) . . ?
N1 C1 H1 116.0 . . ?
C2 C1 H1 116.0 . . ?
C4 C3 C2 124.00(17) . . ?
C4 C3 C8 116.78(17) . . ?
C8 C3 C2 119.22(17) . . ?
O1 C11 C2 124.12(18) . . ?
O1 C11 C10 116.79(17) . . ?
C2 C11 C10 119.07(18) . . ?
C3 C4 H4 119.2 . . ?
C5 C4 C3 121.7(2) . . ?
C5 C4 H4 119.2 . . ?
C17 C16 H16 119.6 . . ?
C15 C16 C17 120.9(2) . . ?
C15 C16 H16 119.6 . . ?
C11 C10 H10 119.4 . . ?
C9 C10 C11 121.24(19) . . ?
C9 C10 H10 119.4 . . ?
C3 C8 C9 118.97(18) . . ?
C3 C8 C7 120.20(19) . . ?
C7 C8 C9 120.84(19) . . ?
C12 C13 H13 119.3 . . ?
C14 C13 C12 121.5(2) . . ?
C14 C13 H13 119.3 . . ?
C16 C15 C14 117.51(19) . . ?
C16 C15 C18 121.4(2) . . ?
C14 C15 C18 121.1(2) . . ?
C10 C9 C8 121.83(19) . . ?
C10 C9 H9 119.1 . . ?
C8 C9 H9 119.1 . . ?
C13 C14 C15 121.5(2) . . ?
C13 C14 H14 119.3 . . ?
C15 C14 H14 119.3 . . ?
C4 C5 H5 119.6 . . ?
C4 C5 C6 120.8(2) . . ?
C6 C5 H5 119.6 . . ?
C5 C6 H6 120.3 . . ?
C7 C6 C5 119.5(2) . . ?
C7 C6 H6 120.3 . . ?
C8 C7 H7 119.5 . . ?
C6 C7 C8 121.0(2) . . ?
C6 C7 H7 119.5 . . ?
C15 C18 H18A 109.5 . . ?
C15 C18 H18B 109.5 . . ?
C15 C18 H18C 109.5 . . ?
H18A C18 H18B 109.5 . . ?
H18A C18 H18C 109.5 . . ?
H18B C18 H18C 109.5 . . ?

loop_
_geom_bond_atom_site_label_1
_geom_bond_atom_site_label_2
_geom_bond_distance
_geom_bond_site_symmetry_2
_geom_bond_publ_flag
Cu1 O1 1.8746(15) . ?
Cu1 O1 1.8746(15) 3_766 ?
Cu1 N1 2.0076(15) . ?
Cu1 N1 2.0076(15) 3_766 ?
O1 C11 1.300(2) . ?
N1 C12 1.437(2) . ?
N1 C1 1.303(2) . ?
O3 N2 1.218(2) . ?
N2 O2 1.223(2) . ?
N2 C17 1.462(3) . ?
C12 C17 1.392(3) . ?
C12 C13 1.383(3) . ?
C2 C1 1.419(3) . ?
C2 C3 1.455(3) . ?
C2 C11 1.406(3) . ?
C17 C16 1.385(3) . ?
C1 H1 0.9300 . ?
C3 C4 1.414(3) . ?
C3 C8 1.416(3) . ?
C11 C10 1.432(3) . ?
C4 H4 0.9300 . ?
C4 C5 1.372(3) . ?
C16 H16 0.9300 . ?
C16 C15 1.382(3) . ?
C10 H10 0.9300 . ?
C10 C9 1.348(3) . ?
C8 C9 1.421(3) . ?
C8 C7 1.417(3) . ?
C13 H13 0.9300 . ?
C13 C14 1.380(3) . ?
C15 C14 1.386(3) . ?
C15 C18 1.504(3) . ?
C9 H9 0.9300 . ?
C14 H14 0.9300 . ?
C5 H5 0.9300 . ?
C5 C6 1.395(3) . ?
C6 H6 0.9300 . ?
C6 C7 1.359(3) . ?
C7 H7 0.9300 . ?
C18 H18A 0.9600 . ?
C18 H18B 0.9600 . ?
C18 H18C 0.9600 . ?

loop_
_geom_torsion_atom_site_label_1
_geom_torsion_atom_site_label_2
_geom_torsion_atom_site_label_3
_geom_torsion_atom_site_label_4
_geom_torsion
_geom_torsion_site_symmetry_1
_geom_torsion_site_symmetry_2
_geom_torsion_site_symmetry_3
_geom_torsion_site_symmetry_4
_geom_torsion_publ_flag
Cu1 O1 C11 C2 4.2(3) . . . . ?
Cu1 O1 C11 C10 -174.56(16) . . . . ?
Cu1 N1 C12 C17 65.6(2) . . . . ?
Cu1 N1 C12 C13 -110.51(18) . . . . ?
Cu1 N1 C1 C2 -1.5(3) . . . . ?
O1 C11 C10 C9 178.1(2) . . . . ?
N1 Cu1 O1 C11 178.6(2) 3_766 . . . ?
N1 Cu1 O1 C11 -1.4(2) . . . . ?
N1 C12 C17 N2 7.7(3) . . . . ?
N1 C12 C17 C16 -173.38(18) . . . . ?
N1 C12 C13 C14 175.03(19) . . . . ?
O3 N2 C17 C12 23.7(3) . . . . ?
O3 N2 C17 C16 -155.2(2) . . . . ?
N2 C17 C16 C15 177.67(18) . . . . ?
O2 N2 C17 C12 -156.3(2) . . . . ?
O2 N2 C17 C16 24.7(3) . . . . ?
C12 N1 C1 C2 -173.52(19) . . . . ?
C12 C17 C16 C15 -1.3(3) . . . . ?
C12 C13 C14 C15 -1.7(4) . . . . ?
C2 C3 C4 C5 -177.2(2) . . . . ?
C2 C3 C8 C9 -3.3(3) . . . . ?
C2 C3 C8 C7 176.67(18) . . . . ?
C2 C11 C10 C9 -0.7(3) . . . . ?
C17 C12 C13 C14 -1.4(3) . . . . ?
C17 C16 C15 C14 -1.8(3) . . . . ?
C17 C16 C15 C18 177.6(2) . . . . ?
C1 N1 C12 C17 -122.0(2) . . . . ?
C1 N1 C12 C13 61.9(2) . . . . ?
C1 C2 C3 C4 8.6(3) . . . . ?
C1 C2 C3 C8 -171.59(18) . . . . ?
C1 C2 C11 O1 -5.2(3) . . . . ?
C1 C2 C11 C10 173.51(19) . . . . ?
C3 C2 C1 N1 -179.71(18) . . . . ?
C3 C2 C11 O1 178.49(19) . . . . ?
C3 C2 C11 C10 -2.8(3) . . . . ?
C3 C4 C5 C6 -0.2(3) . . . . ?
C3 C8 C9 C10 -0.2(3) . . . . ?
C3 C8 C7 C6 1.4(3) . . . . ?
C11 C2 C1 N1 4.0(3) . . . . ?
C11 C2 C3 C4 -175.02(19) . . . . ?
C11 C2 C3 C8 4.8(3) . . . . ?
C11 C10 C9 C8 2.3(4) . . . . ?
C4 C3 C8 C9 176.54(19) . . . . ?
C4 C3 C8 C7 -3.5(3) . . . . ?
C4 C5 C6 C7 -2.0(4) . . . . ?
C16 C15 C14 C13 3.2(3) . . . . ?
C8 C3 C4 C5 2.9(3) . . . . ?
C13 C12 C17 N2 -176.08(18) . . . . ?
C13 C12 C17 C16 2.8(3) . . . . ?
C9 C8 C7 C6 -178.6(2) . . . . ?
C5 C6 C7 C8 1.4(3) . . . . ?
C7 C8 C9 C10 179.8(2) . . . . ?
C18 C15 C14 C13 -176.2(2) . . . . ?

loop_
_exptl_oxdiff_crystal_face_indexfrac_h
_exptl_oxdiff_crystal_face_indexfrac_k
_exptl_oxdiff_crystal_face_indexfrac_l
_exptl_oxdiff_crystal_face_x
_exptl_oxdiff_crystal_face_y
_exptl_oxdiff_crystal_face_z
-2.0006 -0.9972 2.0059 0.2217 -0.2358 0.1504
-0.9959 1.0009 2.0018 0.1502 -0.1876 -0.1529
-1.0046 -1.0002 0.0058 0.1083 -0.0156 0.1748
-2.0047 1.9938 1.0149 0.3478 -0.0192 -0.1997
1.0090 2.0008 0.9921 -0.0874 -0.0704 -0.3386
-0.0000 -0.9979 -0.0018 -0.0367 -0.0327 0.1285
-0.0042 1.9930 -0.9927 0.0893 0.1840 -0.2217
2.0048 0.0020 -1.0114 -0.2743 0.0845 -0.0573
-2.0048 -0.0020 1.0114 0.2743 -0.0845 0.0573
0.0043 0.0027 0.9962 -0.0158 -0.1186 -0.0353
-0.0043 -1.0006 -0.9980 -0.0209 0.0860 0.1638
0.9960 0.9948 -1.9983 -0.0767 0.2529 -0.1041
0.0043 1.0006 0.9980 0.0209 -0.0860 -0.1638
0.0085 -0.9925 1.9907 -0.0684 -0.2699 0.0578
-2.0135 -2.0032 -0.9845 0.2324 0.0874 0.3849
-2.0091 0.9932 0.0170 0.3269 0.0668 -0.0359
-1.0132 -0.0078 -1.9848 0.1767 0.2543 0.1170
2.0091 -0.9932 -0.0170 -0.3269 -0.0668 0.0359
1.0046 0.0023 -0.0076 -0.1451 -0.0171 -0.0463
2.0134 -0.9905 0.9793 -0.3427 -0.1854 0.0006
-2.0134 0.9905 -0.9793 0.3427 0.1854 -0.0006
